data_7720861
loop_
_publ_author_name
'Jian, Jia-Yi'
'Wei, Pi-Chen'
'Chang, Kai-Chi'
'Hsu, Chun-Ru'
'Lu, Ching-Ping'
'Wang, Chih-Min'

_publ_section_title
;
 Nanoscale layer-separated zincophosphate framework enabled by dual-mode
 aromatic pillar engineering for selective luminescent dye detection.
;
_journal_issue 16
_journal_name_full 'Dalton transactions (Cambridge, England : 2003)'
_journal_page_first 6503
_journal_page_last 6509
_journal_paper_doi 10.1039/d6dt00476h
_journal_volume 55
_journal_year 2026
_chemical_formula_sum 'C110 H81 N10 O24 P6 Zn8'
_chemical_formula_weight 2635.63
_space_group_IT_number 2
_space_group_name_Hall '-P 1'
_space_group_name_H-M_alt 'P -1'
_symmetry_cell_setting triclinic
_symmetry_space_group_name_H-M 'P -1'
_atom_sites_solution_hydrogens geom
_atom_sites_solution_primary direct
_atom_sites_solution_secondary difmap
_audit_creation_method SHELXL-97
_audit_update_record
;
2025-12-16 deposited with the CCDC.	2026-04-01 downloaded from the CCDC.
;
_cell_angle_alpha 100.8440(10)
_cell_angle_beta 102.8970(10)
_cell_angle_gamma 98.8790(10)
_cell_formula_units_Z 2
_cell_length_a 13.3935(5)
_cell_length_b 18.8575(6)
_cell_length_c 22.5482(8)
_cell_measurement_reflns_used 15238
_cell_measurement_temperature 100(2)
_cell_measurement_theta_max 25.39
_cell_measurement_theta_min 2.39
_cell_volume 5336.3(3)
_computing_structure_refinement 'SHELXL-97 (Sheldrick, 1997)'
_computing_structure_solution 'SHELXS-97 (Sheldrick, 1990)'
_diffrn_ambient_temperature 100(2)
_diffrn_measured_fraction_theta_full 0.995
_diffrn_measured_fraction_theta_max 0.995
_diffrn_measurement_device_type CCD
_diffrn_measurement_method 'omega scan'
_diffrn_radiation_monochromator graphite
_diffrn_radiation_source 'fine-focus sealed tube'
_diffrn_radiation_type MoK\a
_diffrn_radiation_wavelength 0.71073
_diffrn_reflns_av_R_equivalents 0.0933
_diffrn_reflns_av_sigmaI/netI 0.0839
_diffrn_reflns_limit_h_max 16
_diffrn_reflns_limit_h_min -16
_diffrn_reflns_limit_k_max 22
_diffrn_reflns_limit_k_min -22
_diffrn_reflns_limit_l_max 27
_diffrn_reflns_limit_l_min -27
_diffrn_reflns_number 113656
_diffrn_reflns_theta_full 25.39
_diffrn_reflns_theta_max 25.39
_diffrn_reflns_theta_min 1.12
_exptl_absorpt_coefficient_mu 1.935
_exptl_crystal_colour yellow
_exptl_crystal_density_diffrn 1.640
_exptl_crystal_density_method 'not measured'
_exptl_crystal_description prism
_exptl_crystal_F_000 2666
_exptl_crystal_size_max 0.2
_exptl_crystal_size_mid 0.1
_exptl_crystal_size_min 0.03
_refine_diff_density_max 1.679
_refine_diff_density_min -0.948
_refine_diff_density_rms 0.173
_refine_ls_extinction_method none
_refine_ls_goodness_of_fit_ref 1.007
_refine_ls_hydrogen_treatment mixed
_refine_ls_matrix_type full
_refine_ls_number_parameters 1423
_refine_ls_number_reflns 19534
_refine_ls_number_restraints 0
_refine_ls_restrained_S_all 1.007
_refine_ls_R_factor_all 0.0824
_refine_ls_R_factor_gt 0.0681
_refine_ls_shift/su_max 0.001
_refine_ls_shift/su_mean 0.000
_refine_ls_structure_factor_coef Fsqd
_refine_ls_weighting_details 'calc w=1/[\s^2^(Fo^2^)+(0.1408P)^2^+0.0000P] where P=(Fo^2^+2Fc^2^)/3'
_refine_ls_weighting_scheme calc
_refine_ls_wR_factor_gt 0.1852
_refine_ls_wR_factor_ref 0.2002
_reflns_number_gt 15238
_reflns_number_total 19534
_reflns_threshold_expression >2sigma(I)
_cod_data_source_file d6dt00476h2.cif
_cod_data_source_block NTOU-11
_cod_depositor_comments 'Adding full bibliography for 7720861.cif.'
_cod_original_sg_symbol_H-M P-1
_cod_database_code 7720861

loop_
_symmetry_equiv_pos_as_xyz
'x, y, z'
'-x, -y, -z'

loop_
_atom_site_label
_atom_site_type_symbol
_atom_site_fract_x
_atom_site_fract_y
_atom_site_fract_z
_atom_site_U_iso_or_equiv
_atom_site_adp_type
_atom_site_occupancy
_atom_site_symmetry_multiplicity
_atom_site_calc_flag
_atom_site_refinement_flags
_atom_site_disorder_assembly
_atom_site_disorder_group
Zn1 Zn 0.69946(5) 0.12848(3) 0.52463(3) 0.03023(16) Uani 1 1 d . . .
Zn2 Zn 0.57412(4) 0.22768(3) 0.42920(3) 0.02778(15) Uani 1 1 d . . .
Zn3 Zn 0.43148(4) 0.26760(3) 0.56501(3) 0.02774(15) Uani 1 1 d . . .
Zn4 Zn 0.37179(4) 0.47348(3) 0.51785(3) 0.02587(15) Uani 1 1 d . . .
Zn5 Zn 0.22541(4) 0.07156(3) 0.42665(3) 0.02630(15) Uani 1 1 d . . .
Zn6 Zn -0.03484(4) 0.17866(3) 0.48416(3) 0.02631(15) Uani 1 1 d . . .
Zn7 Zn -0.10475(4) 0.39174(3) 0.43965(3) 0.02601(15) Uani 1 1 d . . .
Zn8 Zn -0.22687(4) 0.43075(3) 0.57394(3) 0.02556(15) Uani 1 1 d . . .
P1 P 0.86941(8) 0.03594(6) 0.50940(5) 0.0182(2) Uani 1 1 d . . .
P2 P 0.45618(8) 0.11856(6) 0.48851(5) 0.0180(2) Uani 1 1 d . . .
P3 P 0.54045(8) 0.37825(6) 0.49737(5) 0.0166(2) Uani 1 1 d . . .
P4 P 0.19393(8) 0.23951(6) 0.48560(5) 0.0190(2) Uani 1 1 d . . .
P5 P 0.13383(8) 0.46061(6) 0.49085(5) 0.0163(2) Uani 1 1 d . . .
P6 P -0.19657(8) 0.27494(6) 0.50853(5) 0.0160(2) Uani 1 1 d . . .
O1 O 0.8591(2) -0.03679(17) 0.45792(15) 0.0235(7) Uani 1 1 d . . .
H1 H 0.9201 -0.0540 0.4680 0.050 Uiso 1 1 d . . .
O2 O 0.9722(2) 0.08839(16) 0.51451(15) 0.0228(7) Uani 1 1 d . . .
O3 O 0.8717(2) 0.01653(18) 0.57151(15) 0.0237(7) Uani 1 1 d . . .
O4 O 0.7753(2) 0.06730(17) 0.48270(15) 0.0219(6) Uani 1 1 d . . .
O6 O 0.3594(2) 0.05617(17) 0.46735(16) 0.0251(7) Uani 1 1 d . . .
O7 O 0.4555(2) 0.16049(18) 0.43656(15) 0.0244(7) Uani 1 1 d . . .
O8 O 0.4567(3) 0.16997(18) 0.54988(15) 0.0268(7) Uani 1 1 d . . .
O9 O 0.5501(3) 0.32558(17) 0.43996(15) 0.0255(7) Uani 1 1 d . . .
O10 O 0.5320(2) 0.34278(18) 0.55143(15) 0.0247(7) Uani 1 1 d . . .
O11 O 0.6409(2) 0.44116(17) 0.52140(15) 0.0201(6) Uani 1 1 d . . .
O12 O 0.4500(2) 0.41557(17) 0.47547(14) 0.0209(6) Uani 1 1 d . . .
O13 O 0.2869(3) 0.2721(2) 0.54104(16) 0.0305(8) Uani 1 1 d . . .
O14 O 0.1849(3) 0.16167(18) 0.45246(16) 0.0278(7) Uani 1 1 d . . .
O15 O 0.1996(3) 0.28627(18) 0.43475(15) 0.0316(8) Uani 1 1 d . . .
O16 O 0.0954(2) 0.24865(18) 0.50731(15) 0.0247(7) Uani 1 1 d . . .
O17 O 0.2275(2) 0.42114(16) 0.49220(14) 0.0198(6) Uani 1 1 d . . .
O18 O 0.1612(2) 0.52011(17) 0.55148(14) 0.0214(6) Uani 1 1 d . . .
O19 O 0.1151(2) 0.49543(17) 0.43378(14) 0.0204(6) Uani 1 1 d . . .
O20 O 0.0382(2) 0.40244(17) 0.48643(15) 0.0219(6) Uani 1 1 d . . .
O21 O -0.1973(3) 0.33475(16) 0.56398(14) 0.0228(7) Uani 1 1 d . . .
O22 O -0.1112(2) 0.23362(17) 0.53141(14) 0.0213(6) Uani 1 1 d . . .
O23 O -0.3013(2) 0.21663(16) 0.48803(15) 0.0204(6) Uani 1 1 d . . .
O24 O -0.1857(2) 0.30444(17) 0.45133(14) 0.0229(6) Uani 1 1 d . . .
N1 N 0.7403(3) 0.1652(2) 0.61891(17) 0.0231(8) Uani 1 1 d . . .
N2 N 0.8797(3) 0.3688(2) 1.34506(16) 0.0209(8) Uani 1 1 d . . .
N3 N 0.5780(3) 0.2013(2) 0.33751(17) 0.0222(8) Uani 1 1 d . . .
N4 N 0.4608(4) 0.0129(3) -0.3868(2) 0.0453(12) Uani 1 1 d . . .
H2 H 0.4639 0.0120 -0.4319 0.050 Uiso 1 1 d . . .
N5 N -0.0711(3) 0.1455(2) 0.39048(18) 0.0238(8) Uani 1 1 d . . .
N6 N -0.2031(3) -0.0566(2) -0.33271(17) 0.0243(8) Uani 1 1 d . . .
N7 N 0.4096(3) 0.4983(2) 0.61213(17) 0.0235(8) Uani 1 1 d . . .
N8 N 0.5440(3) 0.7027(2) 1.33911(17) 0.0231(8) Uani 1 1 d . . .
N9 N -0.2192(3) 0.4543(2) 0.66733(17) 0.0218(8) Uani 1 1 d . . .
N10 N -0.0818(3) 0.6488(2) 1.39285(18) 0.0298(9) Uani 1 1 d . . .
H3 H -0.0834 0.6680 1.4311 0.050 Uiso 1 1 d . . .
C1 C 0.6616(5) 0.1778(5) 0.6443(3) 0.0553(19) Uani 1 1 d . . .
H1A H 0.5935 0.1707 0.6175 0.066 Uiso 1 1 calc R . .
C2 C 0.6753(5) 0.2005(5) 0.7073(3) 0.0550(19) Uani 1 1 d . . .
H2A H 0.6167 0.2090 0.7227 0.066 Uiso 1 1 calc R . .
C3 C 0.8343(4) 0.1797(4) 0.6571(2) 0.0426(14) Uani 1 1 d . . .
H3A H 0.8920 0.1748 0.6398 0.051 Uiso 1 1 calc R . .
C4 C 0.8531(4) 0.2018(4) 0.7215(2) 0.0426(14) Uani 1 1 d . . .
H4A H 0.9225 0.2105 0.7472 0.051 Uiso 1 1 calc R . .
C5 C 0.7707(4) 0.2115(2) 0.7488(2) 0.0237(9) Uani 1 1 d . . .
C6 C 0.7852(4) 0.2316(3) 0.8170(2) 0.0250(10) Uani 1 1 d . . .
C7 C 0.6995(5) 0.2347(5) 0.8415(3) 0.057(2) Uani 1 1 d . . .
H7A H 0.6316 0.2246 0.8138 0.069 Uiso 1 1 calc R . .
C8 C 0.7098(5) 0.2520(5) 0.9049(3) 0.060(2) Uani 1 1 d . . .
H8A H 0.6490 0.2539 0.9197 0.072 Uiso 1 1 calc R . .
C9 C 0.8813(4) 0.2461(4) 0.8588(3) 0.0504(17) Uani 1 1 d . . .
H9A H 0.9420 0.2443 0.8438 0.060 Uiso 1 1 calc R . .
C10 C 0.8914(4) 0.2636(5) 0.9234(3) 0.0524(18) Uani 1 1 d . . .
H10A H 0.9591 0.2736 0.9513 0.063 Uiso 1 1 calc R . .
C11 C 0.8062(4) 0.2667(3) 0.9474(2) 0.0256(10) Uani 1 1 d . . .
C12 C 0.8182(4) 0.2847(3) 1.0159(2) 0.0258(10) Uani 1 1 d . . .
C13 C 0.7330(4) 0.2914(4) 1.0405(3) 0.0507(17) Uani 1 1 d . . .
H13A H 0.6656 0.2846 1.0128 0.061 Uiso 1 1 calc R . .
C14 C 0.7436(4) 0.3078(4) 1.1043(3) 0.0486(16) Uani 1 1 d . . .
H14A H 0.6834 0.3108 1.1195 0.058 Uiso 1 1 calc R . .
C15 C 0.9136(5) 0.2956(5) 1.0577(3) 0.062(2) Uani 1 1 d . . .
H15A H 0.9735 0.2910 1.0424 0.074 Uiso 1 1 calc R . .
C16 C 0.9252(5) 0.3132(5) 1.1220(3) 0.064(2) Uani 1 1 d . . .
H16A H 0.9927 0.3209 1.1497 0.077 Uiso 1 1 calc R . .
C17 C 0.8396(4) 0.3197(2) 1.1459(2) 0.0238(9) Uani 1 1 d . . .
C18 C 0.8538(4) 0.3375(2) 1.2147(2) 0.0240(9) Uani 1 1 d . . .
C19 C 0.7682(4) 0.3376(4) 1.2413(2) 0.0439(14) Uani 1 1 d . . .
H19A H 0.6989 0.3266 1.2152 0.053 Uiso 1 1 calc R . .
C20 C 0.7856(4) 0.3536(4) 1.3053(2) 0.0411(14) Uani 1 1 d . . .
H20A H 0.7266 0.3539 1.3221 0.049 Uiso 1 1 calc R . .
C21 C 0.9523(4) 0.3543(3) 1.2567(2) 0.0340(11) Uani 1 1 d . . .
H21A H 1.0131 0.3556 1.2415 0.041 Uiso 1 1 calc R . .
C22 C 0.9620(4) 0.3692(3) 1.3199(2) 0.0325(11) Uani 1 1 d . . .
H22A H 1.0303 0.3802 1.3474 0.039 Uiso 1 1 calc R . .
C23 C 0.5057(5) 0.2207(4) 0.2963(3) 0.0440(15) Uani 1 1 d . . .
H23A H 0.4584 0.2472 0.3117 0.053 Uiso 1 1 calc R . .
C24 C 0.4954(5) 0.2053(4) 0.2339(3) 0.0465(15) Uani 1 1 d . . .
H24A H 0.4423 0.2214 0.2073 0.056 Uiso 1 1 calc R . .
C25 C 0.6442(5) 0.1651(4) 0.3142(3) 0.0467(16) Uani 1 1 d . . .
H25A H 0.6987 0.1522 0.3424 0.056 Uiso 1 1 calc R . .
C26 C 0.6370(5) 0.1457(4) 0.2510(3) 0.0455(15) Uani 1 1 d . . .
H26A H 0.6844 0.1182 0.2368 0.055 Uiso 1 1 calc R . .
C27 C 0.5618(4) 0.1658(3) 0.2079(2) 0.0283(10) Uani 1 1 d . . .
C28 C 0.5513(4) 0.1482(3) 0.1403(2) 0.0283(10) Uani 1 1 d . . .
C29 C 0.4691(5) 0.1625(5) 0.0986(3) 0.0531(18) Uani 1 1 d . . .
H29A H 0.4185 0.1847 0.1145 0.064 Uiso 1 1 calc R . .
C30 C 0.4566(5) 0.1461(5) 0.0349(3) 0.058(2) Uani 1 1 d . . .
H30A H 0.3981 0.1571 0.0083 0.070 Uiso 1 1 calc R . .
C31 C 0.6231(6) 0.1167(5) 0.1139(3) 0.063(2) Uani 1 1 d . . .
H31A H 0.6820 0.1061 0.1404 0.076 Uiso 1 1 calc R . .
C32 C 0.6105(6) 0.1003(5) 0.0494(3) 0.063(2) Uani 1 1 d . . .
H32A H 0.6616 0.0790 0.0333 0.076 Uiso 1 1 calc R . .
C33 C 0.5287(4) 0.1136(3) 0.0087(2) 0.0302(11) Uani 1 1 d . . .
C34 C 0.5163(4) 0.0971(3) -0.0596(2) 0.0283(10) Uani 1 1 d . . .
C35 C 0.4392(5) 0.1168(5) -0.1002(3) 0.057(2) Uani 1 1 d . . .
H35A H 0.3921 0.1425 -0.0837 0.068 Uiso 1 1 calc R . .
C36 C 0.4264(5) 0.1010(5) -0.1641(3) 0.0553(19) Uani 1 1 d . . .
H36A H 0.3708 0.1153 -0.1902 0.066 Uiso 1 1 calc R . .
C37 C 0.5826(6) 0.0595(6) -0.0868(3) 0.078(3) Uani 1 1 d . . .
H37A H 0.6366 0.0433 -0.0610 0.093 Uiso 1 1 calc R . .
C38 C 0.5718(6) 0.0454(6) -0.1504(3) 0.077(3) Uani 1 1 d . . .
H38A H 0.6204 0.0215 -0.1670 0.092 Uiso 1 1 calc R . .
C39 C 0.4932(4) 0.0647(3) -0.1904(2) 0.0283(10) Uani 1 1 d . . .
C40 C 0.4815(4) 0.0476(3) -0.2590(2) 0.0319(11) Uani 1 1 d . . .
C41 C 0.3987(5) 0.0621(3) -0.3016(3) 0.0382(12) Uani 1 1 d . . .
H41A H 0.3474 0.0846 -0.2869 0.046 Uiso 1 1 calc R . .
C42 C 0.3905(5) 0.0439(3) -0.3649(3) 0.0399(13) Uani 1 1 d . . .
H42A H 0.3333 0.0538 -0.3932 0.048 Uiso 1 1 calc R . .
C43 C 0.5551(5) 0.0177(5) -0.2846(3) 0.060(2) Uani 1 1 d . . .
H43A H 0.6152 0.0088 -0.2578 0.072 Uiso 1 1 calc R . .
C44 C 0.5422(6) 0.0007(5) -0.3481(3) 0.070(2) Uani 1 1 d . . .
H44A H 0.5933 -0.0202 -0.3645 0.083 Uiso 1 1 calc R . .
C45 C 0.3477(4) 0.4633(3) 0.6406(2) 0.0381(12) Uani 1 1 d . . .
H45A H 0.2927 0.4240 0.6153 0.046 Uiso 1 1 calc R . .
C46 C 0.3571(4) 0.4796(4) 0.7031(3) 0.0410(13) Uani 1 1 d . . .
H46A H 0.3086 0.4528 0.7200 0.049 Uiso 1 1 calc R . .
C47 C 0.4912(4) 0.5523(3) 0.6490(2) 0.0354(12) Uani 1 1 d . . .
H47A H 0.5393 0.5767 0.6305 0.042 Uiso 1 1 calc R . .
C48 C 0.5052(4) 0.5724(3) 0.7132(2) 0.0349(12) Uani 1 1 d . . .
H48A H 0.5612 0.6116 0.7376 0.042 Uiso 1 1 calc R . .
C49 C 0.4383(4) 0.5362(3) 0.7428(2) 0.0271(10) Uani 1 1 d . . .
C50 C 0.4521(4) 0.5557(3) 0.8110(2) 0.0271(10) Uani 1 1 d . . .
C51 C 0.3905(6) 0.5167(4) 0.8397(3) 0.063(2) Uani 1 1 d . . .
H51A H 0.3361 0.4768 0.8146 0.076 Uiso 1 1 calc R . .
C52 C 0.4043(7) 0.5329(5) 0.9034(3) 0.070(2) Uani 1 1 d . . .
H52A H 0.3627 0.5021 0.9214 0.084 Uiso 1 1 calc R . .
C53 C 0.5267(6) 0.6152(5) 0.8494(3) 0.060(2) Uani 1 1 d . . .
H53A H 0.5707 0.6441 0.8313 0.072 Uiso 1 1 calc R . .
C54 C 0.5393(5) 0.6341(4) 0.9135(3) 0.0551(18) Uani 1 1 d . . .
H54A H 0.5911 0.6758 0.9381 0.066 Uiso 1 1 calc R . .
C55 C 0.4778(4) 0.5934(3) 0.9422(2) 0.0301(11) Uani 1 1 d . . .
C56 C 0.4904(4) 0.6121(3) 1.0101(2) 0.0275(10) Uani 1 1 d . . .
C57 C 0.4208(5) 0.5775(4) 1.0374(3) 0.0539(18) Uani 1 1 d . . .
H57A H 0.3637 0.5400 1.0117 0.065 Uiso 1 1 calc R . .
C58 C 0.4314(6) 0.5956(5) 1.1007(3) 0.064(2) Uani 1 1 d . . .
H58A H 0.3805 0.5708 1.1172 0.077 Uiso 1 1 calc R . .
C59 C 0.5730(6) 0.6658(4) 1.0507(3) 0.064(2) Uani 1 1 d . . .
H59A H 0.6235 0.6913 1.0344 0.077 Uiso 1 1 calc R . .
C60 C 0.5828(6) 0.6824(4) 1.1139(3) 0.058(2) Uani 1 1 d . . .
H60A H 0.6405 0.7191 1.1401 0.070 Uiso 1 1 calc R . .
C61 C 0.5124(4) 0.6480(3) 1.1409(2) 0.0259(10) Uani 1 1 d . . .
C62 C 0.5240(4) 0.6661(3) 1.2090(2) 0.0260(10) Uani 1 1 d . . .
C63 C 0.4605(4) 0.6263(3) 1.2379(2) 0.0323(11) Uani 1 1 d . . .
H63A H 0.4080 0.5850 1.2132 0.039 Uiso 1 1 calc R . .
C64 C 0.4724(4) 0.6456(3) 1.3012(2) 0.0310(11) Uani 1 1 d . . .
H64A H 0.4275 0.6168 1.3189 0.037 Uiso 1 1 calc R . .
C65 C 0.6009(4) 0.7263(3) 1.2498(2) 0.0341(11) Uani 1 1 d . . .
H65A H 0.6473 0.7558 1.2336 0.041 Uiso 1 1 calc R . .
C66 C 0.6082(4) 0.7416(3) 1.3127(2) 0.0298(10) Uani 1 1 d . . .
H66A H 0.6610 0.7817 1.3391 0.036 Uiso 1 1 calc R . .
C67 C -0.1048(7) 0.0756(3) 0.3591(3) 0.061(2) Uani 1 1 d . . .
H67A H -0.1233 0.0396 0.3813 0.074 Uiso 1 1 calc R . .
C68 C -0.1143(7) 0.0526(3) 0.2958(3) 0.058(2) Uani 1 1 d . . .
H68A H -0.1394 0.0018 0.2760 0.070 Uiso 1 1 calc R . .
C69 C -0.0450(6) 0.1931(3) 0.3575(3) 0.0502(17) Uani 1 1 d . . .
H69A H -0.0208 0.2436 0.3784 0.060 Uiso 1 1 calc R . .
C70 C -0.0509(7) 0.1737(3) 0.2947(3) 0.062(2) Uani 1 1 d . . .
H70A H -0.0290 0.2105 0.2741 0.075 Uiso 1 1 calc R . .
C71 C -0.0885(4) 0.1013(3) 0.2613(2) 0.0275(10) Uani 1 1 d . . .
C72 C -0.0996(4) 0.0804(3) 0.1940(2) 0.0270(10) Uani 1 1 d . . .
C73 C -0.1521(7) 0.0104(3) 0.1589(3) 0.060(2) Uani 1 1 d . . .
H73A H -0.1800 -0.0250 0.1790 0.072 Uiso 1 1 calc R . .
C74 C -0.1641(7) -0.0078(3) 0.0951(3) 0.066(2) Uani 1 1 d . . .
H74A H -0.2017 -0.0555 0.0720 0.079 Uiso 1 1 calc R . .
C75 C -0.0564(8) 0.1283(4) 0.1636(3) 0.068(2) Uani 1 1 d . . .
H75A H -0.0166 0.1754 0.1868 0.082 Uiso 1 1 calc R . .
C76 C -0.0696(8) 0.1092(4) 0.0998(3) 0.073(3) Uani 1 1 d . . .
H76A H -0.0407 0.1445 0.0799 0.087 Uiso 1 1 calc R . .
C77 C -0.1233(4) 0.0408(3) 0.0639(2) 0.0289(10) Uani 1 1 d . . .
C78 C -0.1374(4) 0.0226(3) -0.0045(2) 0.0295(10) Uani 1 1 d . . .
C79 C -0.1815(7) -0.0469(4) -0.0404(3) 0.061(2) Uani 1 1 d . . .
H79A H -0.2044 -0.0847 -0.0210 0.074 Uiso 1 1 calc R . .
C80 C -0.1935(7) -0.0635(3) -0.1043(3) 0.060(2) Uani 1 1 d . . .
H80A H -0.2254 -0.1122 -0.1279 0.072 Uiso 1 1 calc R . .
C81A C -0.0755(10) 0.0695(6) -0.0332(5) 0.0328(17) Uiso 0.50 1 d P . .
C81B C -0.1254(10) 0.0785(6) -0.0353(5) 0.0328(17) Uiso 0.50 1 d P . .
C82A C -0.0867(9) 0.0509(6) -0.0976(5) 0.0311(16) Uiso 0.50 1 d P . .
C82B C -0.1378(9) 0.0618(6) -0.0998(5) 0.0311(16) Uiso 0.50 1 d P . .
C83 C -0.1605(4) -0.0116(3) -0.1345(2) 0.0277(10) Uani 1 1 d . . .
C84 C -0.1739(4) -0.0292(3) -0.2028(2) 0.0269(10) Uani 1 1 d . . .
C85 C -0.2301(6) -0.0958(3) -0.2419(3) 0.0485(16) Uani 1 1 d . . .
H85A H -0.2596 -0.1337 -0.2247 0.058 Uiso 1 1 calc R . .
C86 C -0.2435(5) -0.1075(3) -0.3058(3) 0.0426(14) Uani 1 1 d . . .
H86A H -0.2829 -0.1535 -0.3316 0.051 Uiso 1 1 calc R . .
C87 C -0.1287(5) 0.0229(3) -0.2311(3) 0.0463(15) Uani 1 1 d . . .
H87A H -0.0874 0.0690 -0.2065 0.056 Uiso 1 1 calc R . .
C88 C -0.1451(5) 0.0065(3) -0.2949(3) 0.0438(14) Uani 1 1 d . . .
H88A H -0.1132 0.0421 -0.3133 0.053 Uiso 1 1 calc R . .
C89 C -0.2266(5) 0.5210(3) 0.6986(2) 0.0341(11) Uani 1 1 d . . .
H89A H -0.2408 0.5572 0.6755 0.041 Uiso 1 1 calc R . .
C90 C -0.2148(4) 0.5389(3) 0.7620(2) 0.0321(11) Uani 1 1 d . . .
H90A H -0.2218 0.5864 0.7817 0.039 Uiso 1 1 calc R . .
C91 C -0.1980(4) 0.4051(3) 0.7010(2) 0.0292(10) Uani 1 1 d . . .
H91A H -0.1919 0.3579 0.6801 0.035 Uiso 1 1 calc R . .
C92 C -0.1844(5) 0.4195(3) 0.7648(2) 0.0340(12) Uani 1 1 d . . .
H92A H -0.1694 0.3824 0.7866 0.041 Uiso 1 1 calc R . .
C93 C -0.1924(4) 0.4877(3) 0.7976(2) 0.0251(10) Uani 1 1 d . . .
C94 C -0.1789(4) 0.5050(3) 0.8663(2) 0.0262(10) Uani 1 1 d . . .
C95 C -0.1980(8) 0.5702(4) 0.8974(3) 0.068(3) Uani 1 1 d . . .
H95A H -0.2206 0.6044 0.8740 0.082 Uiso 1 1 calc R . .
C96 C -0.1854(7) 0.5871(4) 0.9615(3) 0.065(2) Uani 1 1 d . . .
H96A H -0.1987 0.6327 0.9810 0.078 Uiso 1 1 calc R . .
C97 C -0.1496(6) 0.4571(3) 0.9024(3) 0.0438(14) Uani 1 1 d . . .
H97A H -0.1373 0.4111 0.8830 0.053 Uiso 1 1 calc R . .
C98 C -0.1374(6) 0.4738(3) 0.9661(3) 0.0460(15) Uani 1 1 d . . .
H98A H -0.1168 0.4390 0.9893 0.055 Uiso 1 1 calc R . .
C99 C -0.1541(4) 0.5396(3) 0.9972(2) 0.0261(10) Uani 1 1 d . . .
C100 C -0.1391(4) 0.5576(3) 1.0661(2) 0.0286(10) Uani 1 1 d . . .
C101 C -0.1447(8) 0.6265(4) 1.0976(3) 0.067(2) Uani 1 1 d . . .
H10B H -0.1573 0.6631 1.0747 0.081 Uiso 1 1 calc R . .
C102 C -0.1325(8) 0.6437(4) 1.1611(3) 0.068(2) Uani 1 1 d . . .
H10C H -0.1377 0.6917 1.1807 0.081 Uiso 1 1 calc R . .
C103 C -0.1181(6) 0.5082(4) 1.1020(3) 0.0526(18) Uani 1 1 d . . .
H10D H -0.1105 0.4609 1.0824 0.063 Uiso 1 1 calc R . .
C104 C -0.1074(6) 0.5246(4) 1.1662(3) 0.0542(18) Uani 1 1 d . . .
H10E H -0.0962 0.4877 1.1890 0.065 Uiso 1 1 calc R . .
C105 C -0.1129(4) 0.5940(3) 1.1972(2) 0.0277(10) Uani 1 1 d . . .
C106 C -0.1005(4) 0.6130(3) 1.2657(2) 0.0273(10) Uani 1 1 d . . .
C107 C -0.1232(5) 0.6787(3) 1.2952(2) 0.0373(12) Uani 1 1 d . . .
H10F H -0.1454 0.7124 1.2711 0.045 Uiso 1 1 calc R . .
C108 C -0.1138(5) 0.6949(3) 1.3578(2) 0.0392(13) Uani 1 1 d . . .
H10G H -0.1302 0.7395 1.3768 0.047 Uiso 1 1 calc R . .
C109 C -0.0649(4) 0.5677(3) 1.3048(2) 0.0303(10) Uani 1 1 d . . .
H10H H -0.0467 0.5231 1.2874 0.036 Uiso 1 1 calc R . .
C110 C -0.0560(4) 0.5866(3) 1.3678(2) 0.0318(11) Uani 1 1 d . . .
H11A H -0.0313 0.5552 1.3936 0.038 Uiso 1 1 calc R . .
O5A O 0.5526(2) 0.08207(16) 0.49910(15) 0.0205(11) Uani 0.990(13) 1 d P . .
O5B O 0.6287(9) 0.0242(6) 0.4809(6) 0.0205(11) Uani 0.248(3) 1 d P . .

loop_
_atom_site_aniso_label
_atom_site_aniso_U_11
_atom_site_aniso_U_22
_atom_site_aniso_U_33
_atom_site_aniso_U_23
_atom_site_aniso_U_13
_atom_site_aniso_U_12
Zn1 0.0256(3) 0.0288(3) 0.0342(3) 0.0040(2) 0.0048(2) 0.0078(2)
Zn2 0.0236(3) 0.0237(3) 0.0334(3) 0.0031(2) 0.0047(2) 0.0050(2)
Zn3 0.0236(3) 0.0271(3) 0.0303(3) 0.0042(2) 0.0049(2) 0.0047(2)
Zn4 0.0205(3) 0.0259(3) 0.0297(3) 0.0042(2) 0.0037(2) 0.0071(2)
Zn5 0.0235(3) 0.0224(3) 0.0306(3) 0.0021(2) 0.0052(2) 0.0054(2)
Zn6 0.0221(3) 0.0233(3) 0.0315(3) 0.0033(2) 0.0045(2) 0.0056(2)
Zn7 0.0228(3) 0.0239(3) 0.0294(3) 0.0038(2) 0.0047(2) 0.0049(2)
Zn8 0.0223(3) 0.0232(3) 0.0293(3) 0.0038(2) 0.0043(2) 0.0055(2)
P1 0.0121(5) 0.0141(5) 0.0270(6) 0.0030(4) 0.0027(4) 0.0042(4)
P2 0.0114(5) 0.0136(5) 0.0280(6) 0.0031(4) 0.0036(4) 0.0040(4)
P3 0.0120(5) 0.0136(5) 0.0225(5) 0.0024(4) 0.0020(4) 0.0032(4)
P4 0.0133(5) 0.0149(5) 0.0263(6) -0.0010(4) 0.0047(4) 0.0027(4)
P5 0.0113(5) 0.0136(5) 0.0223(5) 0.0025(4) 0.0018(4) 0.0035(4)
P6 0.0109(5) 0.0125(5) 0.0223(5) 0.0008(4) 0.0020(4) 0.0025(4)
O1 0.0174(15) 0.0177(16) 0.0336(17) 0.0024(13) 0.0028(13) 0.0078(13)
O2 0.0158(15) 0.0140(15) 0.0389(18) 0.0075(13) 0.0051(13) 0.0048(12)
O3 0.0150(15) 0.0223(16) 0.0297(16) 0.0043(13) 0.0020(13) -0.0009(13)
O4 0.0127(15) 0.0175(15) 0.0337(17) 0.0022(13) 0.0037(13) 0.0059(12)
O6 0.0112(15) 0.0169(15) 0.0444(19) 0.0078(14) 0.0006(13) 0.0033(12)
O7 0.0138(15) 0.0251(17) 0.0311(17) 0.0080(14) 0.0007(13) -0.0001(13)
O8 0.0306(18) 0.0239(17) 0.0271(16) 0.0048(14) 0.0073(14) 0.0107(15)
O9 0.0323(18) 0.0144(15) 0.0305(17) 0.0023(13) 0.0071(14) 0.0123(14)
O10 0.0165(16) 0.0230(17) 0.0317(17) 0.0106(14) -0.0005(13) -0.0004(13)
O11 0.0100(14) 0.0176(15) 0.0302(16) 0.0065(13) -0.0006(12) 0.0028(12)
O12 0.0132(15) 0.0208(16) 0.0276(16) 0.0028(13) 0.0021(12) 0.0082(13)
O13 0.0142(16) 0.036(2) 0.0324(18) -0.0050(15) -0.0020(14) 0.0067(14)
O14 0.0259(18) 0.0186(16) 0.0369(18) -0.0010(14) 0.0080(15) 0.0081(14)
O15 0.043(2) 0.0218(17) 0.0279(17) 0.0044(14) 0.0088(16) 0.0037(15)
O16 0.0149(15) 0.0209(16) 0.0326(17) -0.0045(13) 0.0061(13) 0.0001(13)
O17 0.0106(14) 0.0156(15) 0.0313(16) 0.0016(12) 0.0031(12) 0.0046(12)
O18 0.0168(15) 0.0197(16) 0.0242(15) 0.0002(12) 0.0003(12) 0.0069(13)
O19 0.0141(15) 0.0177(15) 0.0252(15) 0.0053(12) -0.0010(12) -0.0007(12)
O20 0.0088(14) 0.0180(15) 0.0354(17) 0.0061(13) -0.0005(12) 0.0012(12)
O21 0.0275(17) 0.0130(15) 0.0262(16) -0.0004(12) 0.0041(13) 0.0090(13)
O22 0.0163(15) 0.0198(15) 0.0252(15) 0.0011(12) 0.0012(12) 0.0070(13)
O23 0.0110(14) 0.0163(15) 0.0313(16) 0.0079(13) -0.0015(12) 0.0020(12)
O24 0.0196(16) 0.0212(16) 0.0247(16) 0.0053(13) 0.0029(13) -0.0012(13)
N1 0.024(2) 0.0215(19) 0.0210(18) -0.0004(15) 0.0025(16) 0.0072(16)
N2 0.024(2) 0.0171(18) 0.0184(17) -0.0014(14) 0.0043(15) 0.0025(15)
N3 0.0190(19) 0.0222(19) 0.0231(18) 0.0000(15) 0.0044(15) 0.0054(16)
N4 0.049(3) 0.046(3) 0.032(2) -0.011(2) 0.009(2) 0.007(2)
N5 0.023(2) 0.0186(19) 0.0231(18) -0.0033(15) -0.0003(16) 0.0025(16)
N6 0.028(2) 0.022(2) 0.0188(18) -0.0013(15) 0.0021(16) 0.0052(17)
N7 0.0177(19) 0.028(2) 0.0223(18) 0.0034(16) -0.0004(15) 0.0080(16)
N8 0.0201(19) 0.024(2) 0.0212(18) 0.0000(15) 0.0020(15) 0.0039(16)
N9 0.0211(19) 0.0208(19) 0.0195(17) -0.0008(15) 0.0034(15) 0.0018(15)
N10 0.021(2) 0.037(2) 0.0228(19) 0.0002(17) 0.0026(16) -0.0046(18)
C1 0.026(3) 0.111(6) 0.022(3) 0.000(3) 0.001(2) 0.020(3)
C2 0.027(3) 0.105(6) 0.032(3) 0.010(3) 0.008(2) 0.020(3)
C3 0.022(3) 0.068(4) 0.026(3) -0.011(3) 0.000(2) 0.013(3)
C4 0.020(3) 0.072(4) 0.026(3) -0.007(3) 0.001(2) 0.010(3)
C5 0.024(2) 0.016(2) 0.031(2) 0.0057(18) 0.006(2) 0.0056(18)
C6 0.028(3) 0.021(2) 0.024(2) 0.0025(18) 0.0043(19) 0.0069(19)
C7 0.024(3) 0.111(6) 0.027(3) 0.000(3) 0.000(2) 0.015(3)
C8 0.030(3) 0.115(7) 0.030(3) 0.004(3) 0.006(2) 0.020(4)
C9 0.022(3) 0.096(5) 0.030(3) 0.005(3) 0.006(2) 0.013(3)
C10 0.021(3) 0.106(6) 0.025(3) 0.011(3) 0.000(2) 0.012(3)
C11 0.029(3) 0.019(2) 0.027(2) 0.0022(18) 0.002(2) 0.0079(19)
C12 0.027(2) 0.023(2) 0.026(2) 0.0008(18) 0.0047(19) 0.007(2)
C13 0.020(3) 0.095(5) 0.028(3) 0.009(3) -0.002(2) 0.002(3)
C14 0.024(3) 0.087(5) 0.031(3) 0.007(3) 0.009(2) 0.006(3)
C15 0.032(3) 0.122(7) 0.025(3) -0.001(3) 0.004(2) 0.028(4)
C16 0.030(3) 0.137(7) 0.020(3) -0.002(3) 0.001(2) 0.031(4)
C17 0.026(2) 0.019(2) 0.024(2) 0.0027(17) 0.0012(19) 0.0053(19)
C18 0.024(2) 0.018(2) 0.028(2) 0.0039(18) 0.0047(19) 0.0053(19)
C19 0.024(3) 0.076(4) 0.027(3) 0.003(3) 0.002(2) 0.014(3)
C20 0.026(3) 0.069(4) 0.031(3) 0.007(3) 0.009(2) 0.018(3)
C21 0.022(2) 0.045(3) 0.029(2) 0.004(2) 0.004(2) -0.002(2)
C22 0.024(3) 0.041(3) 0.026(2) 0.001(2) 0.004(2) 0.000(2)
C23 0.045(3) 0.057(4) 0.031(3) 0.003(3) 0.003(2) 0.033(3)
C24 0.045(3) 0.064(4) 0.031(3) 0.005(3) 0.003(2) 0.032(3)
C25 0.041(3) 0.077(5) 0.030(3) 0.013(3) 0.008(2) 0.038(3)
C26 0.039(3) 0.074(4) 0.034(3) 0.014(3) 0.013(2) 0.037(3)
C27 0.018(2) 0.024(2) 0.039(3) 0.003(2) 0.005(2) 0.0025(19)
C28 0.023(2) 0.027(2) 0.031(2) 0.001(2) 0.004(2) 0.003(2)
C29 0.038(3) 0.095(5) 0.037(3) 0.013(3) 0.015(3) 0.039(4)
C30 0.040(4) 0.105(6) 0.038(3) 0.017(4) 0.011(3) 0.042(4)
C31 0.054(4) 0.104(6) 0.033(3) 0.000(3) 0.000(3) 0.056(4)
C32 0.063(4) 0.103(6) 0.031(3) 0.003(3) 0.007(3) 0.065(5)
C33 0.026(3) 0.027(3) 0.036(3) 0.005(2) 0.007(2) 0.006(2)
C34 0.023(2) 0.026(2) 0.032(2) 0.001(2) 0.004(2) 0.003(2)
C35 0.047(4) 0.093(6) 0.034(3) 0.001(3) 0.009(3) 0.047(4)
C36 0.044(4) 0.089(5) 0.034(3) 0.004(3) 0.003(3) 0.040(4)
C37 0.069(5) 0.149(9) 0.038(3) 0.029(4) 0.015(3) 0.082(6)
C38 0.070(5) 0.152(9) 0.035(3) 0.029(4) 0.020(3) 0.082(6)
C39 0.021(2) 0.025(2) 0.036(3) 0.002(2) 0.005(2) 0.0048(19)
C40 0.030(3) 0.022(2) 0.037(3) -0.002(2) 0.004(2) 0.003(2)
C41 0.040(3) 0.039(3) 0.035(3) 0.005(2) 0.007(2) 0.015(3)
C42 0.039(3) 0.034(3) 0.037(3) 0.000(2) 0.003(2) 0.001(2)
C43 0.048(4) 0.091(6) 0.031(3) -0.015(3) -0.002(3) 0.037(4)
C44 0.054(4) 0.105(7) 0.043(4) -0.010(4) 0.010(3) 0.037(5)
C45 0.028(3) 0.046(3) 0.031(3) 0.006(2) 0.001(2) -0.008(2)
C46 0.030(3) 0.056(4) 0.030(3) 0.010(3) 0.008(2) -0.011(3)
C47 0.028(3) 0.040(3) 0.030(3) 0.003(2) 0.002(2) -0.003(2)
C48 0.033(3) 0.036(3) 0.027(2) 0.003(2) 0.003(2) -0.005(2)
C49 0.023(2) 0.029(3) 0.029(2) 0.006(2) 0.003(2) 0.011(2)
C50 0.025(2) 0.031(3) 0.025(2) 0.007(2) 0.0032(19) 0.010(2)
C51 0.070(5) 0.067(5) 0.029(3) -0.008(3) 0.012(3) -0.031(4)
C52 0.081(5) 0.075(5) 0.030(3) -0.003(3) 0.018(3) -0.039(4)
C53 0.050(4) 0.086(5) 0.027(3) 0.007(3) 0.007(3) -0.027(4)
C54 0.046(4) 0.074(5) 0.028(3) -0.004(3) 0.011(3) -0.023(3)
C55 0.028(3) 0.030(3) 0.032(3) 0.006(2) 0.004(2) 0.010(2)
C56 0.027(3) 0.028(3) 0.027(2) 0.006(2) 0.004(2) 0.012(2)
C57 0.042(3) 0.070(5) 0.030(3) -0.004(3) 0.007(3) -0.024(3)
C58 0.048(4) 0.095(6) 0.029(3) 0.003(3) 0.011(3) -0.034(4)
C59 0.075(5) 0.067(5) 0.028(3) -0.001(3) 0.011(3) -0.038(4)
C60 0.075(5) 0.053(4) 0.026(3) -0.006(3) 0.014(3) -0.032(4)
C61 0.023(2) 0.025(2) 0.027(2) 0.0018(19) 0.0024(19) 0.008(2)
C62 0.023(2) 0.024(2) 0.030(2) 0.0049(19) 0.005(2) 0.008(2)
C63 0.034(3) 0.027(3) 0.028(2) -0.001(2) 0.004(2) -0.001(2)
C64 0.029(3) 0.029(3) 0.029(2) 0.002(2) 0.004(2) -0.004(2)
C65 0.032(3) 0.035(3) 0.032(3) 0.006(2) 0.009(2) -0.002(2)
C66 0.024(2) 0.031(3) 0.030(2) 0.002(2) 0.006(2) -0.002(2)
C67 0.118(7) 0.028(3) 0.033(3) 0.002(2) 0.031(4) -0.014(3)
C68 0.105(6) 0.023(3) 0.036(3) -0.010(2) 0.028(4) -0.012(3)
C69 0.091(5) 0.020(3) 0.028(3) -0.001(2) 0.009(3) -0.006(3)
C70 0.119(7) 0.022(3) 0.029(3) 0.006(2) 0.001(3) -0.009(3)
C71 0.027(2) 0.021(2) 0.028(2) -0.0002(19) -0.002(2) 0.005(2)
C72 0.023(2) 0.021(2) 0.032(2) 0.0000(19) 0.002(2) 0.0043(19)
C73 0.111(6) 0.030(3) 0.024(3) 0.004(2) 0.011(3) -0.014(3)
C74 0.126(7) 0.025(3) 0.029(3) -0.002(2) 0.012(4) -0.016(4)
C75 0.123(7) 0.030(3) 0.034(3) -0.007(3) 0.027(4) -0.024(4)
C76 0.127(7) 0.042(4) 0.037(3) -0.003(3) 0.037(4) -0.027(4)
C77 0.027(3) 0.030(3) 0.026(2) 0.001(2) 0.002(2) 0.009(2)
C78 0.021(2) 0.033(3) 0.030(2) 0.005(2) 0.000(2) 0.006(2)
C79 0.103(6) 0.036(3) 0.032(3) 0.000(3) 0.023(3) -0.024(4)
C80 0.107(6) 0.027(3) 0.034(3) -0.005(2) 0.025(4) -0.017(3)
C83 0.025(2) 0.030(3) 0.025(2) 0.0043(19) 0.0016(19) 0.007(2)
C84 0.025(2) 0.026(2) 0.029(2) 0.0044(19) 0.002(2) 0.008(2)
C85 0.078(5) 0.026(3) 0.030(3) 0.008(2) 0.005(3) -0.012(3)
C86 0.061(4) 0.026(3) 0.032(3) 0.006(2) 0.002(3) -0.003(3)
C87 0.056(4) 0.034(3) 0.035(3) -0.003(2) 0.010(3) -0.014(3)
C88 0.064(4) 0.032(3) 0.028(3) 0.001(2) 0.015(3) -0.012(3)
C89 0.050(3) 0.022(2) 0.031(3) 0.006(2) 0.010(2) 0.010(2)
C90 0.044(3) 0.021(2) 0.030(2) 0.001(2) 0.012(2) 0.008(2)
C91 0.034(3) 0.025(2) 0.027(2) 0.0038(19) 0.002(2) 0.012(2)
C92 0.047(3) 0.029(3) 0.024(2) 0.004(2) 0.003(2) 0.015(2)
C93 0.021(2) 0.023(2) 0.028(2) 0.0014(19) 0.0060(19) 0.0017(19)
C94 0.022(2) 0.027(2) 0.025(2) 0.0017(19) 0.0031(19) 0.0021(19)
C95 0.136(8) 0.046(4) 0.027(3) 0.007(3) 0.008(4) 0.053(5)
C96 0.120(7) 0.050(4) 0.028(3) 0.001(3) 0.010(4) 0.052(4)
C97 0.075(4) 0.029(3) 0.031(3) 0.004(2) 0.017(3) 0.019(3)
C98 0.079(5) 0.030(3) 0.031(3) 0.009(2) 0.013(3) 0.020(3)
C99 0.022(2) 0.027(2) 0.026(2) 0.0037(19) 0.0034(19) 0.0013(19)
C100 0.026(2) 0.028(3) 0.026(2) -0.001(2) 0.004(2) 0.001(2)
C101 0.141(8) 0.037(4) 0.032(3) 0.011(3) 0.024(4) 0.040(4)
C102 0.152(8) 0.032(3) 0.032(3) 0.009(3) 0.033(4) 0.042(4)
C103 0.090(5) 0.041(3) 0.026(3) -0.002(2) 0.008(3) 0.034(4)
C104 0.092(5) 0.044(4) 0.027(3) 0.003(2) 0.003(3) 0.036(4)
C105 0.025(2) 0.028(3) 0.026(2) 0.0007(19) 0.0049(19) 0.001(2)
C106 0.022(2) 0.026(2) 0.029(2) 0.006(2) 0.0042(19) -0.0022(19)
C107 0.053(3) 0.029(3) 0.028(3) 0.002(2) 0.006(2) 0.012(3)
C108 0.048(3) 0.032(3) 0.032(3) -0.001(2) 0.007(2) 0.009(3)
C109 0.025(2) 0.030(3) 0.032(3) 0.004(2) 0.006(2) 0.003(2)
C110 0.020(2) 0.041(3) 0.033(3) 0.013(2) 0.005(2) 0.003(2)
O5A 0.0092(16) 0.0144(17) 0.0346(19) 0.0014(12) 0.0013(12) 0.0039(12)
O5B 0.0092(16) 0.0144(17) 0.0346(19) 0.0014(12) 0.0013(12) 0.0039(12)

loop_
_atom_type_symbol
_atom_type_description
_atom_type_scat_dispersion_real
_atom_type_scat_dispersion_imag
_atom_type_scat_source
C C 0.0033 0.0016 'International Tables Vol C Tables 4.2.6.8 and 6.1.1.4'
H H 0.0000 0.0000 'International Tables Vol C Tables 4.2.6.8 and 6.1.1.4'
N N 0.0061 0.0033 'International Tables Vol C Tables 4.2.6.8 and 6.1.1.4'
O O 0.0106 0.0060 'International Tables Vol C Tables 4.2.6.8 and 6.1.1.4'
P P 0.1023 0.0942 'International Tables Vol C Tables 4.2.6.8 and 6.1.1.4'
Zn Zn 0.2839 1.4301 'International Tables Vol C Tables 4.2.6.8 and 6.1.1.4'

loop_
_geom_angle_atom_site_label_1
_geom_angle_atom_site_label_2
_geom_angle_atom_site_label_3
_geom_angle
_geom_angle_site_symmetry_1
_geom_angle_site_symmetry_3
_geom_angle_publ_flag
O4 Zn1 O5A 109.35(13) . . ?
O4 Zn1 O23 107.00(13) . 1_655 ?
O5A Zn1 O23 101.62(12) . 1_655 ?
O4 Zn1 O5B 61.3(3) . . ?
O5A Zn1 O5B 49.9(3) . . ?
O23 Zn1 O5B 126.6(4) 1_655 . ?
O4 Zn1 N1 121.98(14) . . ?
O5A Zn1 N1 107.70(15) . . ?
O23 Zn1 N1 107.30(14) 1_655 . ?
O5B Zn1 N1 123.2(4) . . ?
O9 Zn2 O7 110.71(14) . . ?
O9 Zn2 O23 114.35(14) . 1_655 ?
O7 Zn2 O23 107.92(13) . 1_655 ?
O9 Zn2 N3 103.16(14) . . ?
O7 Zn2 N3 106.43(15) . . ?
O23 Zn2 N3 114.00(14) 1_655 . ?
O8 Zn3 O13 113.82(16) . . ?
O8 Zn3 O10 116.56(14) . . ?
O13 Zn3 O10 118.28(15) . . ?
O8 Zn3 N8 103.93(15) . 2_667 ?
O13 Zn3 N8 98.72(15) . 2_667 ?
O10 Zn3 N8 101.43(15) . 2_667 ?
O12 Zn4 O17 107.96(13) . . ?
O12 Zn4 O11 106.91(13) . 2_666 ?
O17 Zn4 O11 100.30(12) . 2_666 ?
O12 Zn4 N7 119.21(14) . . ?
O17 Zn4 N7 105.26(15) . . ?
O11 Zn4 N7 115.28(15) 2_666 . ?
O14 Zn5 O6 119.99(15) . . ?
O14 Zn5 O3 114.72(14) . 2_656 ?
O6 Zn5 O3 103.46(13) . 2_656 ?
O14 Zn5 N6 105.16(15) . 2 ?
O6 Zn5 N6 112.52(15) . 2 ?
O3 Zn5 N6 99.23(15) 2_656 2 ?
O22 Zn6 O16 99.29(13) . . ?
O22 Zn6 O2 106.66(13) . 1_455 ?
O16 Zn6 O2 114.65(14) . 1_455 ?
O22 Zn6 N5 125.88(14) . . ?
O16 Zn6 N5 105.70(15) . . ?
O2 Zn6 N5 105.08(15) 1_455 . ?
O24 Zn7 O18 117.46(14) . 2_566 ?
O24 Zn7 O20 108.07(13) . . ?
O18 Zn7 O20 115.78(13) 2_566 . ?
O24 Zn7 N2 103.07(14) . 1_454 ?
O18 Zn7 N2 99.51(14) 2_566 1_454 ?
O20 Zn7 N2 111.90(14) . 1_454 ?
O21 Zn8 O19 113.44(14) . 2_566 ?
O21 Zn8 O11 116.86(14) . 1_455 ?
O19 Zn8 O11 108.27(12) 2_566 1_455 ?
O21 Zn8 N9 100.09(14) . . ?
O19 Zn8 N9 103.95(14) 2_566 . ?
O11 Zn8 N9 113.39(14) 1_455 . ?
O3 P1 O4 114.98(18) . . ?
O3 P1 O2 109.42(19) . . ?
O4 P1 O2 110.95(17) . . ?
O3 P1 O1 109.44(18) . . ?
O4 P1 O1 103.46(17) . . ?
O2 P1 O1 108.27(17) . . ?
O6 P2 O7 108.22(18) . . ?
O6 P2 O8 110.54(19) . . ?
O7 P2 O8 111.04(19) . . ?
O6 P2 O5A 106.78(17) . . ?
O7 P2 O5A 110.87(18) . . ?
O8 P2 O5A 109.30(18) . . ?
O10 P3 O9 114.01(19) . . ?
O10 P3 O12 114.36(18) . . ?
O9 P3 O12 106.85(18) . . ?
O10 P3 O11 106.73(18) . . ?
O9 P3 O11 108.64(19) . . ?
O12 P3 O11 105.85(17) . . ?
O14 P4 O13 117.0(2) . . ?
O14 P4 O16 110.64(19) . . ?
O13 P4 O16 107.64(18) . . ?
O14 P4 O15 105.36(19) . . ?
O13 P4 O15 108.4(2) . . ?
O16 P4 O15 107.40(19) . . ?
O20 P5 O18 111.43(18) . . ?
O20 P5 O19 110.20(18) . . ?
O18 P5 O19 110.47(18) . . ?
O20 P5 O17 107.20(17) . . ?
O18 P5 O17 107.39(17) . . ?
O19 P5 O17 110.05(17) . . ?
O21 P6 O24 113.16(18) . . ?
O21 P6 O22 107.21(17) . . ?
O24 P6 O22 113.84(18) . . ?
O21 P6 O23 110.09(18) . . ?
O24 P6 O23 106.68(18) . . ?
O22 P6 O23 105.59(17) . . ?
P1 O1 H1 107.5 . . ?
P1 O2 Zn6 118.47(18) . 1_655 ?
P1 O3 Zn5 118.46(19) . 2_656 ?
P1 O4 Zn1 129.9(2) . . ?
P2 O6 Zn5 121.29(18) . . ?
P2 O7 Zn2 125.27(19) . . ?
P2 O8 Zn3 129.8(2) . . ?
P3 O9 Zn2 130.6(2) . . ?
P3 O10 Zn3 134.9(2) . . ?
P3 O11 Zn8 123.53(17) . 1_655 ?
P3 O11 Zn4 113.04(16) . 2_666 ?
Zn8 O11 Zn4 122.72(15) 1_655 2_666 ?
P3 O12 Zn4 133.59(19) . . ?
P4 O13 Zn3 137.8(2) . . ?
P4 O14 Zn5 159.0(2) . . ?
P4 O16 Zn6 127.15(19) . . ?
P5 O17 Zn4 123.09(18) . . ?
P5 O18 Zn7 123.95(18) . 2_566 ?
P5 O19 Zn8 118.86(18) . 2_566 ?
P5 O20 Zn7 129.01(19) . . ?
P6 O21 Zn8 134.9(2) . . ?
P6 O22 Zn6 128.76(19) . . ?
P6 O23 Zn2 122.65(17) . 1_455 ?
P6 O23 Zn1 115.95(16) . 1_455 ?
Zn2 O23 Zn1 121.39(15) 1_455 1_455 ?
P6 O24 Zn7 133.9(2) . . ?
C3 N1 C1 117.0(4) . . ?
C3 N1 Zn1 127.7(3) . . ?
C1 N1 Zn1 115.3(3) . . ?
C20 N2 C22 116.6(4) . . ?
C20 N2 Zn7 120.4(3) . 1_656 ?
C22 N2 Zn7 123.0(3) . 1_656 ?
C23 N3 C25 116.1(4) . . ?
C23 N3 Zn2 116.9(3) . . ?
C25 N3 Zn2 126.9(3) . . ?
C44 N4 C42 120.2(5) . . ?
C44 N4 H2 118.1 . . ?
C42 N4 H2 119.4 . . ?
C69 N5 C67 115.8(4) . . ?
C69 N5 Zn6 119.1(3) . . ?
C67 N5 Zn6 124.1(4) . . ?
C88 N6 C86 117.2(4) . . ?
C88 N6 Zn5 119.6(3) . 2 ?
C86 N6 Zn5 123.2(3) . 2 ?
C45 N7 C47 117.1(4) . . ?
C45 N7 Zn4 118.4(3) . . ?
C47 N7 Zn4 124.3(3) . . ?
C64 N8 C66 117.1(4) . . ?
C64 N8 Zn3 124.9(3) . 2_667 ?
C66 N8 Zn3 118.0(3) . 2_667 ?
C91 N9 C89 116.9(4) . . ?
C91 N9 Zn8 120.2(3) . . ?
C89 N9 Zn8 122.7(3) . . ?
C110 N10 C108 121.1(4) . . ?
C110 N10 H3 132.0 . . ?
C108 N10 H3 106.9 . . ?
N1 C1 C2 122.7(5) . . ?
N1 C1 H1A 118.7 . . ?
C2 C1 H1A 118.7 . . ?
C5 C2 C1 122.0(5) . . ?
C5 C2 H2A 119.0 . . ?
C1 C2 H2A 119.0 . . ?
N1 C3 C4 123.0(5) . . ?
N1 C3 H3A 118.5 . . ?
C4 C3 H3A 118.5 . . ?
C3 C4 C5 120.4(5) . . ?
C3 C4 H4A 119.8 . . ?
C5 C4 H4A 119.8 . . ?
C2 C5 C4 114.7(5) . . ?
C2 C5 C6 122.4(4) . . ?
C4 C5 C6 122.9(4) . . ?
C9 C6 C7 117.0(5) . . ?
C9 C6 C5 122.7(4) . . ?
C7 C6 C5 120.3(5) . . ?
C8 C7 C6 121.9(5) . . ?
C8 C7 H7A 119.1 . . ?
C6 C7 H7A 119.1 . . ?
C7 C8 C11 121.7(5) . . ?
C7 C8 H8A 119.2 . . ?
C11 C8 H8A 119.2 . . ?
C6 C9 C10 120.8(5) . . ?
C6 C9 H9A 119.6 . . ?
C10 C9 H9A 119.6 . . ?
C11 C10 C9 121.9(5) . . ?
C11 C10 H10A 119.1 . . ?
C9 C10 H10A 119.1 . . ?
C10 C11 C8 116.7(5) . . ?
C10 C11 C12 121.2(5) . . ?
C8 C11 C12 122.1(5) . . ?
C15 C12 C13 116.9(5) . . ?
C15 C12 C11 121.7(4) . . ?
C13 C12 C11 121.5(4) . . ?
C14 C13 C12 121.7(5) . . ?
C14 C13 H13A 119.2 . . ?
C12 C13 H13A 119.2 . . ?
C17 C14 C13 121.2(5) . . ?
C17 C14 H14A 119.4 . . ?
C13 C14 H14A 119.4 . . ?
C12 C15 C16 121.8(5) . . ?
C12 C15 H15A 119.1 . . ?
C16 C15 H15A 119.1 . . ?
C17 C16 C15 120.8(5) . . ?
C17 C16 H16A 119.6 . . ?
C15 C16 H16A 119.6 . . ?
C14 C17 C16 117.7(5) . . ?
C14 C17 C18 122.5(4) . . ?
C16 C17 C18 119.7(4) . . ?
C21 C18 C19 116.0(4) . . ?
C21 C18 C17 122.1(4) . . ?
C19 C18 C17 121.9(4) . . ?
C20 C19 C18 119.6(5) . . ?
C20 C19 H19A 120.2 . . ?
C18 C19 H19A 120.2 . . ?
N2 C20 C19 124.1(5) . . ?
N2 C20 H20A 117.9 . . ?
C19 C20 H20A 117.9 . . ?
C22 C21 C18 120.3(5) . . ?
C22 C21 H21A 119.8 . . ?
C18 C21 H21A 119.8 . . ?
N2 C22 C21 123.4(5) . . ?
N2 C22 H22A 118.3 . . ?
C21 C22 H22A 118.3 . . ?
N3 C23 C24 124.3(5) . . ?
N3 C23 H23A 117.9 . . ?
C24 C23 H23A 117.9 . . ?
C23 C24 C27 120.9(5) . . ?
C23 C24 H24A 119.5 . . ?
C27 C24 H24A 119.5 . . ?
N3 C25 C26 123.0(5) . . ?
N3 C25 H25A 118.5 . . ?
C26 C25 H25A 118.5 . . ?
C25 C26 C27 121.0(5) . . ?
C25 C26 H26A 119.5 . . ?
C27 C26 H26A 119.5 . . ?
C26 C27 C24 114.7(5) . . ?
C26 C27 C28 123.7(4) . . ?
C24 C27 C28 121.6(4) . . ?
C29 C28 C31 115.4(5) . . ?
C29 C28 C27 121.8(4) . . ?
C31 C28 C27 122.8(5) . . ?
C28 C29 C30 123.1(5) . . ?
C28 C29 H29A 118.4 . . ?
C30 C29 H29A 118.4 . . ?
C29 C30 C33 121.1(5) . . ?
C29 C30 H30A 119.5 . . ?
C33 C30 H30A 119.5 . . ?
C28 C31 C32 121.5(5) . . ?
C28 C31 H31A 119.3 . . ?
C32 C31 H31A 119.3 . . ?
C33 C32 C31 122.8(5) . . ?
C33 C32 H32A 118.6 . . ?
C31 C32 H32A 118.6 . . ?
C32 C33 C30 116.2(5) . . ?
C32 C33 C34 122.7(5) . . ?
C30 C33 C34 121.1(5) . . ?
C35 C34 C37 115.5(5) . . ?
C35 C34 C33 122.7(4) . . ?
C37 C34 C33 121.8(5) . . ?
C34 C35 C36 123.1(5) . . ?
C34 C35 H35A 118.5 . . ?
C36 C35 H35A 118.5 . . ?
C39 C36 C35 120.9(5) . . ?
C39 C36 H36A 119.5 . . ?
C35 C36 H36A 119.5 . . ?
C38 C37 C34 121.6(6) . . ?
C38 C37 H37A 119.2 . . ?
C34 C37 H37A 119.2 . . ?
C39 C38 C37 121.9(5) . . ?
C39 C38 H38A 119.0 . . ?
C37 C38 H38A 119.0 . . ?
C38 C39 C36 116.9(5) . . ?
C38 C39 C40 121.2(5) . . ?
C36 C39 C40 121.9(5) . . ?
C43 C40 C41 115.7(5) . . ?
C43 C40 C39 121.4(5) . . ?
C41 C40 C39 122.9(4) . . ?
C42 C41 C40 120.5(5) . . ?
C42 C41 H41A 119.7 . . ?
C40 C41 H41A 119.7 . . ?
N4 C42 C41 121.2(5) . . ?
N4 C42 H42A 119.4 . . ?
C41 C42 H42A 119.4 . . ?
C44 C43 C40 120.7(6) . . ?
C44 C43 H43A 119.6 . . ?
C40 C43 H43A 119.6 . . ?
N4 C44 C43 121.5(6) . . ?
N4 C44 H44A 119.2 . . ?
C43 C44 H44A 119.2 . . ?
N7 C45 C46 124.9(5) . . ?
N7 C45 H45A 117.6 . . ?
C46 C45 H45A 117.6 . . ?
C45 C46 C49 119.9(5) . . ?
C45 C46 H46A 120.0 . . ?
C49 C46 H46A 120.0 . . ?
N7 C47 C48 121.1(5) . . ?
N7 C47 H47A 119.4 . . ?
C48 C47 H47A 119.4 . . ?
C47 C48 C49 121.4(5) . . ?
C47 C48 H48A 119.3 . . ?
C49 C48 H48A 119.3 . . ?
C48 C49 C46 115.5(5) . . ?
C48 C49 C50 122.5(5) . . ?
C46 C49 C50 122.0(5) . . ?
C51 C50 C53 116.3(5) . . ?
C51 C50 C49 121.8(5) . . ?
C53 C50 C49 121.9(5) . . ?
C50 C51 C52 122.5(6) . . ?
C50 C51 H51A 118.8 . . ?
C52 C51 H51A 118.8 . . ?
C51 C52 C55 121.5(6) . . ?
C51 C52 H52A 119.3 . . ?
C55 C52 H52A 119.3 . . ?
C50 C53 C54 122.1(6) . . ?
C50 C53 H53A 119.0 . . ?
C54 C53 H53A 119.0 . . ?
C53 C54 C55 121.2(6) . . ?
C53 C54 H54A 119.4 . . ?
C55 C54 H54A 119.4 . . ?
C54 C55 C52 116.4(5) . . ?
C54 C55 C56 122.1(5) . . ?
C52 C55 C56 121.5(5) . . ?
C57 C56 C59 115.8(5) . . ?
C57 C56 C55 121.8(5) . . ?
C59 C56 C55 122.4(5) . . ?
C58 C57 C56 122.0(6) . . ?
C58 C57 H57A 119.0 . . ?
C56 C57 H57A 119.0 . . ?
C61 C58 C57 122.4(6) . . ?
C61 C58 H58A 118.8 . . ?
C57 C58 H58A 118.8 . . ?
C60 C59 C56 121.2(6) . . ?
C60 C59 H59A 119.4 . . ?
C56 C59 H59A 119.4 . . ?
C59 C60 C61 122.7(6) . . ?
C59 C60 H60A 118.7 . . ?
C61 C60 H60A 118.7 . . ?
C58 C61 C60 115.8(5) . . ?
C58 C61 C62 122.0(5) . . ?
C60 C61 C62 122.2(5) . . ?
C63 C62 C65 115.2(4) . . ?
C63 C62 C61 122.9(5) . . ?
C65 C62 C61 121.9(4) . . ?
C64 C63 C62 121.3(5) . . ?
C64 C63 H63A 119.4 . . ?
C62 C63 H63A 119.4 . . ?
N8 C64 C63 123.1(5) . . ?
N8 C64 H64A 118.4 . . ?
C63 C64 H64A 118.4 . . ?
C66 C65 C62 120.0(5) . . ?
C66 C65 H65A 120.0 . . ?
C62 C65 H65A 120.0 . . ?
N8 C66 C65 123.3(5) . . ?
N8 C66 H66A 118.3 . . ?
C65 C66 H66A 118.3 . . ?
N5 C67 C68 123.2(5) . . ?
N5 C67 H67A 118.4 . . ?
C68 C67 H67A 118.4 . . ?
C71 C68 C67 121.4(5) . . ?
C71 C68 H68A 119.3 . . ?
C67 C68 H68A 119.3 . . ?
N5 C69 C70 123.9(5) . . ?
N5 C69 H69A 118.1 . . ?
C70 C69 H69A 118.1 . . ?
C69 C70 C71 120.7(5) . . ?
C69 C70 H70A 119.6 . . ?
C71 C70 H70A 119.6 . . ?
C68 C71 C70 114.9(5) . . ?
C68 C71 C72 123.7(5) . . ?
C70 C71 C72 121.4(5) . . ?
C75 C72 C73 117.7(5) . . ?
C75 C72 C71 121.2(5) . . ?
C73 C72 C71 121.1(5) . . ?
C74 C73 C72 120.3(6) . . ?
C74 C73 H73A 119.8 . . ?
C72 C73 H73A 119.8 . . ?
C77 C74 C73 122.3(6) . . ?
C77 C74 H74A 118.9 . . ?
C73 C74 H74A 118.9 . . ?
C72 C75 C76 121.1(6) . . ?
C72 C75 H75A 119.5 . . ?
C76 C75 H75A 119.5 . . ?
C77 C76 C75 122.2(6) . . ?
C77 C76 H76A 118.9 . . ?
C75 C76 H76A 118.9 . . ?
C74 C77 C76 116.3(5) . . ?
C74 C77 C78 122.8(5) . . ?
C76 C77 C78 120.9(5) . . ?
C79 C78 C81B 117.2(6) . . ?
C79 C78 C81A 114.9(6) . . ?
C81B C78 C81A 28.8(5) . . ?
C79 C78 C77 122.1(5) . . ?
C81B C78 C77 119.5(6) . . ?
C81A C78 C77 120.1(6) . . ?
C78 C79 C80 121.5(6) . . ?
C78 C79 H79A 119.2 . . ?
C80 C79 H79A 119.2 . . ?
C83 C80 C79 121.7(6) . . ?
C83 C80 H80A 119.2 . . ?
C79 C80 H80A 119.2 . . ?
C81B C81A C82A 95.8(15) . . ?
C81B C81A C78 69.3(13) . . ?
C82A C81A C78 120.0(9) . . ?
C81B C81A C82B 66.8(13) . . ?
C82A C81A C82B 29.1(5) . . ?
C78 C81A C82B 107.8(9) . . ?
C81A C81B C78 81.9(14) . . ?
C81A C81B C82B 85.4(14) . . ?
C78 C81B C82B 120.0(9) . . ?
C81A C81B C82A 58.5(13) . . ?
C78 C81B C82A 110.4(8) . . ?
C82B C81B C82A 26.9(5) . . ?
C82B C82A C81A 84.4(13) . . ?
C82B C82A C83 75.1(13) . . ?
C81A C82A C83 119.5(9) . . ?
C82B C82A C81B 58.8(12) . . ?
C81A C82A C81B 25.7(5) . . ?
C83 C82A C81B 107.3(8) . . ?
C82A C82B C81B 94.3(14) . . ?
C82A C82B C83 74.4(13) . . ?
C81B C82B C83 121.4(9) . . ?
C82A C82B C81A 66.6(12) . . ?
C81B C82B C81A 27.8(5) . . ?
C83 C82B C81A 111.6(8) . . ?
C80 C83 C82A 116.7(6) . . ?
C80 C83 C82B 115.3(6) . . ?
C82A C83 C82B 30.5(5) . . ?
C80 C83 C84 121.7(5) . . ?
C82A C83 C84 118.8(6) . . ?
C82B C83 C84 121.2(6) . . ?
C85 C84 C87 116.8(5) . . ?
C85 C84 C83 123.2(5) . . ?
C87 C84 C83 120.0(5) . . ?
C86 C85 C84 120.3(5) . . ?
C86 C85 H85A 119.8 . . ?
C84 C85 H85A 119.8 . . ?
N6 C86 C85 122.6(5) . . ?
N6 C86 H86A 118.7 . . ?
C85 C86 H86A 118.7 . . ?
C88 C87 C84 119.0(5) . . ?
C88 C87 H87A 120.5 . . ?
C84 C87 H87A 120.5 . . ?
N6 C88 C87 124.0(5) . . ?
N6 C88 H88A 118.0 . . ?
C87 C88 H88A 118.0 . . ?
N9 C89 C90 123.2(4) . . ?
N9 C89 H89A 118.4 . . ?
C90 C89 H89A 118.4 . . ?
C89 C90 C93 120.1(4) . . ?
C89 C90 H90A 119.9 . . ?
C93 C90 H90A 119.9 . . ?
N9 C91 C92 123.0(4) . . ?
N9 C91 H91A 118.5 . . ?
C92 C91 H91A 118.5 . . ?
C91 C92 C93 120.8(5) . . ?
C91 C92 H92A 119.6 . . ?
C93 C92 H92A 119.6 . . ?
C92 C93 C90 115.9(4) . . ?
C92 C93 C94 122.3(4) . . ?
C90 C93 C94 121.7(4) . . ?
C97 C94 C95 116.0(5) . . ?
C97 C94 C93 122.3(4) . . ?
C95 C94 C93 121.6(5) . . ?
C96 C95 C94 122.2(5) . . ?
C96 C95 H95A 118.9 . . ?
C94 C95 H95A 118.9 . . ?
C99 C96 C95 121.3(5) . . ?
C99 C96 H96A 119.4 . . ?
C95 C96 H96A 119.4 . . ?
C94 C97 C98 121.7(5) . . ?
C94 C97 H97A 119.1 . . ?
C98 C97 H97A 119.1 . . ?
C97 C98 C99 122.1(5) . . ?
C97 C98 H98A 118.9 . . ?
C99 C98 H98A 118.9 . . ?
C96 C99 C98 116.6(5) . . ?
C96 C99 C100 121.7(5) . . ?
C98 C99 C100 121.7(4) . . ?
C103 C100 C101 116.1(5) . . ?
C103 C100 C99 122.7(5) . . ?
C101 C100 C99 121.2(5) . . ?
C102 C101 C100 121.9(5) . . ?
C102 C101 H10B 119.1 . . ?
C100 C101 H10B 119.1 . . ?
C105 C102 C101 122.3(5) . . ?
C105 C102 H10C 118.9 . . ?
C101 C102 H10C 118.9 . . ?
C100 C103 C104 122.5(5) . . ?
C100 C103 H10D 118.8 . . ?
C104 C103 H10D 118.8 . . ?
C105 C104 C103 120.7(5) . . ?
C105 C104 H10E 119.6 . . ?
C103 C104 H10E 119.6 . . ?
C102 C105 C104 116.5(5) . . ?
C102 C105 C106 121.8(5) . . ?
C104 C105 C106 121.7(5) . . ?
C109 C106 C107 115.9(5) . . ?
C109 C106 C105 122.8(5) . . ?
C107 C106 C105 121.3(4) . . ?
C108 C107 C106 120.9(5) . . ?
C108 C107 H10F 119.6 . . ?
C106 C107 H10F 119.6 . . ?
N10 C108 C107 120.8(5) . . ?
N10 C108 H10G 119.6 . . ?
C107 C108 H10G 119.6 . . ?
C110 C109 C106 121.1(5) . . ?
C110 C109 H10H 119.5 . . ?
C106 C109 H10H 119.5 . . ?
N10 C110 C109 120.2(5) . . ?
N10 C110 H11A 119.9 . . ?
C109 C110 H11A 119.9 . . ?
P2 O5A O5B 156.3(5) . . ?
P2 O5A Zn1 128.75(18) . . ?
O5B O5A Zn1 67.2(4) . . ?
O5A O5B Zn1 62.9(4) . . ?

loop_
_geom_bond_atom_site_label_1
_geom_bond_atom_site_label_2
_geom_bond_distance
_geom_bond_site_symmetry_2
_geom_bond_publ_flag
Zn1 O4 1.906(3) . ?
Zn1 O5A 1.934(3) . ?
Zn1 O23 1.991(3) 1_655 ?
Zn1 O5B 2.004(12) . ?
Zn1 N1 2.027(4) . ?
Zn2 O9 1.903(3) . ?
Zn2 O7 1.932(3) . ?
Zn2 O23 1.952(3) 1_655 ?
Zn2 N3 2.048(4) . ?
Zn3 O8 1.905(3) . ?
Zn3 O13 1.911(3) . ?
Zn3 O10 1.916(3) . ?
Zn3 N8 2.065(4) 2_667 ?
Zn4 O12 1.900(3) . ?
Zn4 O17 1.934(3) . ?
Zn4 O11 1.989(3) 2_666 ?
Zn4 N7 2.017(4) . ?
Zn5 O14 1.890(3) . ?
Zn5 O6 1.917(3) . ?
Zn5 O3 1.959(3) 2_656 ?
Zn5 N6 2.030(4) 2 ?
Zn6 O22 1.911(3) . ?
Zn6 O16 1.918(3) . ?
Zn6 O2 1.958(3) 1_455 ?
Zn6 N5 2.010(4) . ?
Zn7 O24 1.922(3) . ?
Zn7 O18 1.925(3) 2_566 ?
Zn7 O20 1.928(3) . ?
Zn7 N2 2.051(4) 1_454 ?
Zn8 O21 1.896(3) . ?
Zn8 O19 1.942(3) 2_566 ?
Zn8 O11 1.959(3) 1_455 ?
Zn8 N9 2.044(4) . ?
P1 O3 1.508(3) . ?
P1 O4 1.526(3) . ?
P1 O2 1.534(3) . ?
P1 O1 1.587(3) . ?
P2 O6 1.528(3) . ?
P2 O7 1.531(3) . ?
P2 O8 1.531(3) . ?
P2 O5A 1.548(3) . ?
P3 O10 1.514(3) . ?
P3 O9 1.520(3) . ?
P3 O12 1.528(3) . ?
P3 O11 1.565(3) . ?
P4 O14 1.490(3) . ?
P4 O13 1.507(3) . ?
P4 O16 1.529(3) . ?
P4 O15 1.580(3) . ?
P5 O20 1.524(3) . ?
P5 O18 1.528(3) . ?
P5 O19 1.541(3) . ?
P5 O17 1.552(3) . ?
P6 O21 1.521(3) . ?
P6 O24 1.524(3) . ?
P6 O22 1.531(3) . ?
P6 O23 1.560(3) . ?
O1 H1 0.9231 . ?
O2 Zn6 1.958(3) 1_655 ?
O3 Zn5 1.959(3) 2_656 ?
O11 Zn8 1.959(3) 1_655 ?
O11 Zn4 1.989(3) 2_666 ?
O18 Zn7 1.925(3) 2_566 ?
O19 Zn8 1.942(3) 2_566 ?
O23 Zn2 1.952(3) 1_455 ?
O23 Zn1 1.991(3) 1_455 ?
N1 C3 1.312(7) . ?
N1 C1 1.338(7) . ?
N2 C20 1.327(7) . ?
N2 C22 1.348(6) . ?
N2 Zn7 2.051(4) 1_656 ?
N3 C23 1.331(7) . ?
N3 C25 1.338(6) . ?
N4 C44 1.316(9) . ?
N4 C42 1.318(8) . ?
N4 H2 1.0248 . ?
N5 C69 1.323(7) . ?
N5 C67 1.329(7) . ?
N6 C88 1.335(7) . ?
N6 C86 1.337(7) . ?
N6 Zn5 2.030(4) 2 ?
N7 C45 1.328(7) . ?
N7 C47 1.361(7) . ?
N8 C64 1.334(7) . ?
N8 C66 1.353(6) . ?
N8 Zn3 2.065(4) 2_667 ?
N9 C91 1.329(6) . ?
N9 C89 1.351(6) . ?
N10 C110 1.334(7) . ?
N10 C108 1.336(7) . ?
N10 H3 0.8766 . ?
C1 C2 1.365(8) . ?
C1 H1A 0.9500 . ?
C2 C5 1.365(8) . ?
C2 H2A 0.9500 . ?
C3 C4 1.387(7) . ?
C3 H3A 0.9500 . ?
C4 C5 1.399(7) . ?
C4 H4A 0.9500 . ?
C5 C6 1.473(6) . ?
C6 C9 1.368(8) . ?
C6 C7 1.384(8) . ?
C7 C8 1.374(8) . ?
C7 H7A 0.9500 . ?
C8 C11 1.378(8) . ?
C8 H8A 0.9500 . ?
C9 C10 1.402(8) . ?
C9 H9A 0.9500 . ?
C10 C11 1.372(8) . ?
C10 H10A 0.9500 . ?
C11 C12 1.483(7) . ?
C12 C15 1.368(8) . ?
C12 C13 1.390(7) . ?
C13 C14 1.382(8) . ?
C13 H13A 0.9500 . ?
C14 C17 1.370(8) . ?
C14 H14A 0.9500 . ?
C15 C16 1.392(8) . ?
C15 H15A 0.9500 . ?
C16 C17 1.385(8) . ?
C16 H16A 0.9500 . ?
C17 C18 1.484(6) . ?
C18 C21 1.392(7) . ?
C18 C19 1.407(7) . ?
C19 C20 1.377(7) . ?
C19 H19A 0.9500 . ?
C20 H20A 0.9500 . ?
C21 C22 1.373(7) . ?
C21 H21A 0.9500 . ?
C22 H22A 0.9500 . ?
C23 C24 1.353(8) . ?
C23 H23A 0.9500 . ?
C24 C27 1.401(7) . ?
C24 H24A 0.9500 . ?
C25 C26 1.382(8) . ?
C25 H25A 0.9500 . ?
C26 C27 1.385(7) . ?
C26 H26A 0.9500 . ?
C27 C28 1.467(7) . ?
C28 C29 1.377(8) . ?
C28 C31 1.389(8) . ?
C29 C30 1.378(8) . ?
C29 H29A 0.9500 . ?
C30 C33 1.400(8) . ?
C30 H30A 0.9500 . ?
C31 C32 1.396(8) . ?
C31 H31A 0.9500 . ?
C32 C33 1.351(8) . ?
C32 H32A 0.9500 . ?
C33 C34 1.478(7) . ?
C34 C35 1.367(8) . ?
C34 C37 1.394(8) . ?
C35 C36 1.381(8) . ?
C35 H35A 0.9500 . ?
C36 C39 1.376(8) . ?
C36 H36A 0.9500 . ?
C37 C38 1.379(9) . ?
C37 H37A 0.9500 . ?
C38 C39 1.369(8) . ?
C38 H38A 0.9500 . ?
C39 C40 1.488(7) . ?
C40 C43 1.388(8) . ?
C40 C41 1.394(8) . ?
C41 C42 1.379(8) . ?
C41 H41A 0.9500 . ?
C42 H42A 0.9500 . ?
C43 C44 1.373(9) . ?
C43 H43A 0.9500 . ?
C44 H44A 0.9500 . ?
C45 C46 1.359(8) . ?
C45 H45A 0.9500 . ?
C46 C49 1.404(8) . ?
C46 H46A 0.9500 . ?
C47 C48 1.388(7) . ?
C47 H47A 0.9500 . ?
C48 C49 1.401(7) . ?
C48 H48A 0.9500 . ?
C49 C50 1.474(7) . ?
C50 C51 1.367(8) . ?
C50 C53 1.382(9) . ?
C51 C52 1.376(9) . ?
C51 H51A 0.9500 . ?
C52 C55 1.388(9) . ?
C52 H52A 0.9500 . ?
C53 C54 1.385(8) . ?
C53 H53A 0.9500 . ?
C54 C55 1.385(8) . ?
C54 H54A 0.9500 . ?
C55 C56 1.470(7) . ?
C56 C57 1.376(8) . ?
C56 C59 1.393(8) . ?
C57 C58 1.374(8) . ?
C57 H57A 0.9500 . ?
C58 C61 1.367(8) . ?
C58 H58A 0.9500 . ?
C59 C60 1.371(8) . ?
C59 H59A 0.9500 . ?
C60 C61 1.376(8) . ?
C60 H60A 0.9500 . ?
C61 C62 1.476(7) . ?
C62 C63 1.396(7) . ?
C62 C65 1.421(8) . ?
C63 C64 1.372(7) . ?
C63 H63A 0.9500 . ?
C64 H64A 0.9500 . ?
C65 C66 1.371(7) . ?
C65 H65A 0.9500 . ?
C66 H66A 0.9500 . ?
C67 C68 1.381(8) . ?
C67 H67A 0.9500 . ?
C68 C71 1.365(8) . ?
C68 H68A 0.9500 . ?
C69 C70 1.374(8) . ?
C69 H69A 0.9500 . ?
C70 C71 1.385(8) . ?
C70 H70A 0.9500 . ?
C71 C72 1.463(7) . ?
C72 C75 1.365(8) . ?
C72 C73 1.391(8) . ?
C73 C74 1.382(8) . ?
C73 H73A 0.9500 . ?
C74 C77 1.377(8) . ?
C74 H74A 0.9500 . ?
C75 C76 1.380(9) . ?
C75 H75A 0.9500 . ?
C76 C77 1.377(9) . ?
C76 H76A 0.9500 . ?
C77 C78 1.477(7) . ?
C78 C79 1.367(8) . ?
C78 C81B 1.377(12) . ?
C78 C81A 1.457(12) . ?
C79 C80 1.384(8) . ?
C79 H79A 0.9500 . ?
C80 C83 1.366(8) . ?
C80 H80A 0.9500 . ?
C81A C81B 0.709(12) . ?
C81A C82A 1.396(15) . ?
C81A C82B 1.514(15) . ?
C81B C82B 1.396(14) . ?
C81B C82A 1.628(15) . ?
C82A C82B 0.739(12) . ?
C82A C83 1.401(12) . ?
C82B C83 1.406(12) . ?
C83 C84 1.478(7) . ?
C84 C85 1.385(8) . ?
C84 C87 1.400(8) . ?
C85 C86 1.382(8) . ?
C85 H85A 0.9500 . ?
C86 H86A 0.9500 . ?
C87 C88 1.374(8) . ?
C87 H87A 0.9500 . ?
C88 H88A 0.9500 . ?
C89 C90 1.374(7) . ?
C89 H89A 0.9500 . ?
C90 C93 1.392(7) . ?
C90 H90A 0.9500 . ?
C91 C92 1.376(7) . ?
C91 H91A 0.9500 . ?
C92 C93 1.390(7) . ?
C92 H92A 0.9500 . ?
C93 C94 1.485(6) . ?
C94 C97 1.371(7) . ?
C94 C95 1.387(8) . ?
C95 C96 1.385(8) . ?
C95 H95A 0.9500 . ?
C96 C99 1.366(8) . ?
C96 H96A 0.9500 . ?
C97 C98 1.377(8) . ?
C97 H97A 0.9500 . ?
C98 C99 1.382(7) . ?
C98 H98A 0.9500 . ?
C99 C100 1.487(6) . ?
C100 C103 1.366(8) . ?
C100 C101 1.379(8) . ?
C101 C102 1.374(8) . ?
C101 H10B 0.9500 . ?
C102 C105 1.368(8) . ?
C102 H10C 0.9500 . ?
C103 C104 1.391(8) . ?
C103 H10D 0.9500 . ?
C104 C105 1.385(8) . ?
C104 H10E 0.9500 . ?
C105 C106 1.484(7) . ?
C106 C109 1.399(7) . ?
C106 C107 1.402(7) . ?
C107 C108 1.359(7) . ?
C107 H10F 0.9500 . ?
C108 H10G 0.9500 . ?
C109 C110 1.370(7) . ?
C109 H10H 0.9500 . ?
C110 H11A 0.9500 . ?
O5A O5B 1.662(11) . ?
